data_7056435
loop_
_publ_author_name
'Du, Yao'
'Zhang, Ji-Chuan'
'peng, Panpan'
'Su, Hui'
'Li, Sheng-Hua'
'Pang, Si-Ping'

_publ_section_title
;
 Synthesis and characterization of three pyrazolate inner diazonium salts:
 green, powerful and stable primary explosives
;
_journal_name_full 'New J. Chem.'
_journal_paper_doi 10.1039/C7NJ00876G
_journal_year 2017
_chemical_formula_sum 'C3 H2 Cl2 N4'
_chemical_formula_weight 164.99
_chemical_name_systematic
; 
 ? 
;
_space_group_IT_number 61
_symmetry_cell_setting orthorhombic
_symmetry_space_group_name_Hall '-P 2ac 2ab'
_symmetry_space_group_name_H-M 'P b c a'
_atom_sites_solution_hydrogens none
_atom_sites_solution_primary direct
_atom_sites_solution_secondary difmap
_audit_creation_method SHELXL-97
_audit_update_record
;
2014-08-07 deposited with the CCDC.
2017-07-12 downloaded from the CCDC.
;
_cell_angle_alpha 90.00
_cell_angle_beta 90.00
_cell_angle_gamma 90.00
_cell_formula_units_Z 8
_cell_length_a 8.814(3)
_cell_length_b 9.208(3)
_cell_length_c 14.261(4)
_cell_measurement_reflns_used 4243
_cell_measurement_temperature 153(2)
_cell_measurement_theta_max 31.492
_cell_measurement_theta_min 2,633
_cell_volume 1157.4(6)
_computing_cell_refinement 'CrystalClear (Rigaku Inc., 2008)'
_computing_data_collection 'CrystalClear (Rigaku Inc., 2008)'
_computing_data_reduction 'CrystalClear (Rigaku Inc., 2008)'
_computing_structure_refinement 'SHELXL-97 (Sheldrick, 1997)'
_computing_structure_solution 'SHELXS-97 (Sheldrick, 1990)'
_diffrn_ambient_temperature 153(2)
_diffrn_detector_area_resol_mean 28.5714
_diffrn_measured_fraction_theta_full 0.999
_diffrn_measured_fraction_theta_max 0.999
_diffrn_measurement_device_type AFC10/Saturn724+
_diffrn_measurement_method 'phi and omega scans'
_diffrn_radiation_monochromator graphite
_diffrn_radiation_source 'Rotating Anode'
_diffrn_radiation_type MoK\a
_diffrn_radiation_wavelength 0.71073
_diffrn_reflns_av_R_equivalents 0.0319
_diffrn_reflns_av_sigmaI/netI 0.0210
_diffrn_reflns_limit_h_max 12
_diffrn_reflns_limit_h_min -11
_diffrn_reflns_limit_k_max 13
_diffrn_reflns_limit_k_min -13
_diffrn_reflns_limit_l_max 20
_diffrn_reflns_limit_l_min -20
_diffrn_reflns_number 10549
_diffrn_reflns_theta_full 31.48
_diffrn_reflns_theta_max 31.48
_diffrn_reflns_theta_min 3.50
_diffrn_standards_decay_% 0
_diffrn_standards_interval_count 0
_diffrn_standards_interval_time 0
_diffrn_standards_number 0
_exptl_absorpt_coefficient_mu 1.016
_exptl_absorpt_correction_T_max 0.7435
_exptl_absorpt_correction_T_min 0.6412
_exptl_absorpt_correction_type Multi-scans
_exptl_crystal_colour Colorless
_exptl_crystal_density_diffrn 1.894
_exptl_crystal_density_method 'not measured'
_exptl_crystal_description Chip
_exptl_crystal_F_000 656
_exptl_crystal_size_max 0.48
_exptl_crystal_size_mid 0.46
_exptl_crystal_size_min 0.31
_refine_diff_density_max 0.311
_refine_diff_density_min -0.359
_refine_diff_density_rms 0.060
_refine_ls_extinction_coef 0.0038(13)
_refine_ls_extinction_expression Fc^*^=kFc[1+0.001xFc^2^\l^3^/sin(2\q)]^-1/4^
_refine_ls_extinction_method SHELXL
_refine_ls_goodness_of_fit_ref 1.002
_refine_ls_hydrogen_treatment none
_refine_ls_matrix_type full
_refine_ls_number_parameters 83
_refine_ls_number_reflns 1914
_refine_ls_number_restraints 0
_refine_ls_restrained_S_all 1.002
_refine_ls_R_factor_all 0.0396
_refine_ls_R_factor_gt 0.0370
_refine_ls_shift/su_max 0.001
_refine_ls_shift/su_mean 0.000
_refine_ls_structure_factor_coef Fsqd
_refine_ls_weighting_details 'calc w=1/[\s^2^(Fo^2^)+(0.0586P)^2^+0.6800P] where P=(Fo^2^+2Fc^2^)/3'
_refine_ls_weighting_scheme calc
_refine_ls_wR_factor_gt 0.0997
_refine_ls_wR_factor_ref 0.1023
_reflns_number_gt 1843
_reflns_number_total 1914
_reflns_threshold_expression >2sigma(I)
_cod_data_source_file c7nj00876g2.cif
_cod_data_source_block bo2322
_cod_depositor_comments
;
The following automatic conversions were performed:

'_symmetry_cell_setting' value 'Orthorhombic' changed to
'orthorhombic' according to
/home/data/users/saulius/crontab/automatic-downloads/rss-feeds/RSC/lib/dictionaries/cif_core.dic
dictionary named 'cif_core.dic' version 2.4.2 from 2011-04-26.

Automatic conversion script
Id: cif_fix_values 4973 2017-02-22 13:04:09Z antanas 
;
_cod_original_sg_symbol_H-M Pbca
_cod_database_code 7056435

loop_
_symmetry_equiv_pos_as_xyz
'x, y, z'
'-x+1/2, -y, z+1/2'
'-x, y+1/2, -z+1/2'
'x+1/2, -y+1/2, -z'
'-x, -y, -z'
'x-1/2, y, -z-1/2'
'x, -y-1/2, z-1/2'
'-x-1/2, y-1/2, z'

loop_
_atom_site_label
_atom_site_type_symbol
_atom_site_fract_x
_atom_site_fract_y
_atom_site_fract_z
_atom_site_U_iso_or_equiv
_atom_site_adp_type
_atom_site_occupancy
_atom_site_symmetry_multiplicity
_atom_site_calc_flag
Cl1 Cl 0.72296(5) 0.48553(5) 0.03537(3) 0.03020(14) Uani 1 1 d
Cl2 Cl 0.54303(5) 0.73574(5) 0.36797(3) 0.02955(13) Uani 1 1 d
N1 N 0.78133(16) 0.47249(15) 0.21862(10) 0.0269(3) Uani 1 1 d
N2 N 0.73570(16) 0.53712(15) 0.30345(10) 0.0264(3) Uani 1 1 d
N3 N 0.51112(17) 0.72524(15) 0.13913(9) 0.0233(3) Uani 1 1 d
N4 N 0.43668(19) 0.79810(18) 0.09802(11) 0.0340(3) Uani 1 1 d
C1 C 0.70318(18) 0.53116(16) 0.15082(11) 0.0222(3) Uani 1 1 d
C2 C 0.60299(17) 0.63751(15) 0.18706(10) 0.0212(3) Uani 1 1 d
C3 C 0.63128(17) 0.63363(15) 0.28462(10) 0.0220(3) Uani 1 1 d

loop_
_atom_site_aniso_label
_atom_site_aniso_U_11
_atom_site_aniso_U_22
_atom_site_aniso_U_33
_atom_site_aniso_U_23
_atom_site_aniso_U_13
_atom_site_aniso_U_12
Cl1 0.0342(2) 0.0329(2) 0.0235(2) -0.00549(14) 0.00532(14) -0.00117(15)
Cl2 0.0347(2) 0.0317(2) 0.0222(2) -0.00380(13) 0.00408(14) 0.00220(15)
N1 0.0289(7) 0.0241(6) 0.0278(7) -0.0002(5) 0.0006(5) 0.0030(5)
N2 0.0303(7) 0.0254(6) 0.0234(6) 0.0030(5) -0.0017(5) 0.0025(5)
N3 0.0254(6) 0.0246(6) 0.0199(6) -0.0007(4) 0.0001(5) 0.0009(5)
N4 0.0372(8) 0.0374(8) 0.0276(7) 0.0022(6) -0.0026(6) 0.0104(6)
C1 0.0237(6) 0.0207(6) 0.0222(6) -0.0011(5) 0.0027(5) -0.0024(5)
C2 0.0224(6) 0.0212(6) 0.0201(6) 0.0012(5) -0.0006(5) 0.0002(5)
C3 0.0246(6) 0.0213(6) 0.0203(6) 0.0008(5) 0.0009(5) -0.0022(5)

loop_
_atom_type_symbol
_atom_type_description
_atom_type_scat_dispersion_real
_atom_type_scat_dispersion_imag
_atom_type_scat_source
C C 0.0033 0.0016 'International Tables Vol C Tables 4.2.6.8 and 6.1.1.4'
H H 0.0000 0.0000 'International Tables Vol C Tables 4.2.6.8 and 6.1.1.4'
N N 0.0061 0.0033 'International Tables Vol C Tables 4.2.6.8 and 6.1.1.4'
Cl Cl 0.1484 0.1585 'International Tables Vol C Tables 4.2.6.8 and 6.1.1.4'

loop_
_geom_angle_atom_site_label_1
_geom_angle_atom_site_label_2
_geom_angle_atom_site_label_3
_geom_angle
C1 N1 N2 108.13(13)
C3 N2 N1 108.19(13)
N4 N3 C2 178.72(18)
N1 C1 C2 110.19(14)
N1 C1 Cl1 123.97(12)
C2 C1 Cl1 125.83(12)
N3 C2 C3 128.85(14)
N3 C2 C1 127.66(14)
C3 C2 C1 103.39(13)
N2 C3 C2 110.08(13)
N2 C3 Cl2 123.60(12)
C2 C3 Cl2 126.31(12)

loop_
_geom_bond_atom_site_label_1
_geom_bond_atom_site_label_2
_geom_bond_distance
Cl1 C1 1.7081(16)
Cl2 C3 1.7035(15)
N1 C1 1.304(2)
N1 N2 1.407(2)
N2 C3 1.3072(19)
N3 N4 1.106(2)
N3 C2 1.3325(19)
C1 C2 1.416(2)
C2 C3 1.414(2)

loop_
_geom_torsion_atom_site_label_1
_geom_torsion_atom_site_label_2
_geom_torsion_atom_site_label_3
_geom_torsion_atom_site_label_4
_geom_torsion
C1 N1 N2 C3 -0.18(18)
N2 N1 C1 C2 0.29(17)
N2 N1 C1 Cl1 179.58(11)
N4 N3 C2 C3 144(8)
N4 N3 C2 C1 -31(8)
N1 C1 C2 N3 176.25(15)
Cl1 C1 C2 N3 -3.0(2)
N1 C1 C2 C3 -0.29(17)
Cl1 C1 C2 C3 -179.56(11)
N1 N2 C3 C2 -0.01(17)
N1 N2 C3 Cl2 179.11(11)
N3 C2 C3 N2 -176.31(15)
C1 C2 C3 N2 0.18(17)
N3 C2 C3 Cl2 4.6(2)
C1 C2 C3 Cl2 -178.91(11)
